data_1559363
loop_
_publ_author_name
'Karlsen, O. B.'
'Kjekshus, A.'
'Romming, C.'
'Rost, E.'

_publ_section_title
;
 The Crystal Structure of the Low-Temperature Au(80-nu)Cu(nu)Sn20 Phase
;
_journal_name_full 'Acta Chemica Scandinavica'
_journal_page_first 1076
_journal_page_last 1082
_journal_paper_doi 10.3891/acta.chem.scand.46-1076
_journal_volume 46
_journal_year 1992
_chemical_formula_sum 'Au4 Cu12 Sn4'
_chemical_formula_weight 2025.26
_chemical_name_common
;
Au4Cu12Sn4
;
_space_group_IT_number 213
_space_group_name_Hall 'P 4bd 2ab 3'
_space_group_name_H-M_alt 'P 41 3 2'
_symmetry_cell_setting cubic
_symmetry_Int_Tables_number 213
_symmetry_space_group_name_Hall 'P 4bd 2ab 3'
_symmetry_space_group_name_H-M 'P 41 3 2'
_cell_angle_alpha 90.
_cell_angle_beta 90.
_cell_angle_gamma 90.
_cell_formula_units_Z 1
_cell_length_a 6.662(2)
_cell_length_b 6.662(2)
_cell_length_c 6.662(2)
_cell_volume 295.67(15)
_diffrn_ambient_temperature 293
_diffrn_radiation_probe x-ray
_diffrn_radiation_type MoK\a
_diffrn_radiation_wavelength 0.71069
_exptl_absorpt_coefficient_mu 81.1
_exptl_crystal_density_diffrn 11.365
_exptl_crystal_F_000 863
_refine_ls_goodness_of_fit_ref 4.7
_refine_ls_number_parameters 9
_refine_ls_number_reflns 230
_refine_ls_R_factor_gt 0.051
_refine_ls_wR_factor_gt 0.055
_cod_data_source_file Acta-Chem-Scand-1992-46-1976-2.cif
_cod_data_source_block 2
_cod_original_cell_volume 295.7(3)
_cod_database_code 1559363

loop_
_space_group_symop_id
_space_group_symop_operation_xyz
1 x,y,z
2 1/4-y,3/4+x,1/4+z
3 1/2-x,-y,1/2+z
4 1/4+y,1/4-x,3/4+z
5 1/2+x,1/2-y,-z
6 3/4+y,1/4+x,1/4-z
7 -x,1/2+y,1/2-z
8 3/4-y,3/4-x,3/4-z
9 z,x,y
10 1/4-x,3/4+z,1/4+y
11 1/2-z,-x,1/2+y
12 1/4+x,1/4-z,3/4+y
13 1/2+z,1/2-x,-y
14 3/4+x,1/4+z,1/4-y
15 -z,1/2+x,1/2-y
16 3/4-x,3/4-z,3/4-y
17 y,z,x
18 3/4-z,3/4-y,3/4-x
19 1/4-z,3/4+y,1/4+x
20 3/4+z,1/4+y,1/4-x
21 1/4+z,1/4-y,3/4+x
22 1/2+y,1/2-z,-x
23 1/2-y,-z,1/2+x
24 -y,1/2+z,1/2-x

loop_
_atom_site_label
_atom_site_type_symbol
_atom_site_thermal_displace_type
_atom_site_fract_x
_atom_site_fract_y
_atom_site_fract_z
_atom_site_occupancy
_atom_site_U_iso_or_equiv
_atom_site_calc_flag
_atom_site_refinement_flags
_atom_site_disorder_assembly
_atom_site_disorder_group
Au Au Uiso 0.12500 0.20220(10) 0.45220(10) 0.333 0.0134 . . . -32
Sn Sn Uiso 0.12500 0.20220(10) 0.45220(10) 0.333 0.0134 . . . -32
Cu Cu Uiso 0.0643(2) 0.0643(2) 0.0643(2) 1.000 0.0125 . . . .
Cu2 Cu Uiso 0.12500 0.20220(10) 0.45220(10) 0.333 0.0134 . . . .

loop_
_atom_type_symbol
_atom_type_description
_atom_type_scat_dispersion_real
_atom_type_scat_dispersion_imag
_atom_type_scat_source
Au Au -2.0133 8.8022 ' International Tables Vol C Tables 4.2.6.8 and 6.1.1.4'
Cu Cu 0.3201 1.2651 ' International Tables Vol C Tables 4.2.6.8 and 6.1.1.4'
Sn Sn -0.6537 1.4246 ' International Tables Vol C Tables 4.2.6.8 and 6.1.1.4'

loop_
_geom_angle_atom_site_label_1
_geom_angle_atom_site_label_2
_geom_angle_atom_site_label_3
_geom_angle
_geom_angle_site_symmetry_1
_geom_angle_site_symmetry_2
_geom_angle_site_symmetry_3
_geom_angle_publ_flag
Au Au Cu 105.70(4) 2_545 . . yes
Sn Au Cu 105.70(4) 2_545 . . yes
Cu Au Cu 53.38(4) . . 2_545 yes
Cu Au Cu2 105.70(4) . . 2_545 yes
Cu Au Cu 98.33(4) . . 3_555 yes
Au Au Cu 59.78(3) 4_554 . . yes
Sn Au Cu 59.78(3) 4_554 . . yes
Cu Au Cu2 59.78(3) . . 4_554 yes
Cu Au Cu 151.59(4) . . 4_555 yes
Cu Au Cu 52.80(4) . . 6_455 yes
Au Au Cu 146.81(3) 6_456 . . yes
Sn Au Cu 146.81(3) 6_456 . . yes
Cu Au Cu2 146.81(3) . . 6_456 yes
Cu Au Cu 100.85(4) . . 7_555 yes
Au Au Cu 59.78(3) 9_555 . . yes
Sn Au Cu 59.78(3) 9_555 . . yes
Cu Au Cu2 59.78(3) . . 9_555 yes
Au Au Cu 59.78(3) 2_545 . 2_545 yes
Au Au Cu 59.13(3) 2_545 . 3_555 yes
Au Au Au 110.86(2) 2_545 . 4_554 yes
Au Au Sn 110.86(2) 2_545 . 4_554 yes
Au Au Cu2 110.86(2) 2_545 . 4_554 yes
Au Au Cu 61.67(3) 2_545 . 4_555 yes
Au Au Cu 116.49(3) 2_545 . 6_455 yes
Au Au Au 75.90(2) 2_545 . 6_456 yes
Au Au Sn 75.90(2) 2_545 . 6_456 yes
Au Au Cu2 75.90(2) 2_545 . 6_456 yes
Au Au Cu 129.08(3) 2_545 . 7_555 yes
Au Au Au 110.86(2) 2_545 . 9_555 yes
Au Au Sn 110.86(2) 2_545 . 9_555 yes
Au Au Cu2 110.86(2) 2_545 . 9_555 yes
Sn Au Cu 59.78(3) 2_545 . 2_545 yes
Sn Au Cu 59.13(3) 2_545 . 3_555 yes
Au Au Sn 110.86(2) 4_554 . 2_545 yes
Sn Au Sn 110.86(2) 2_545 . 4_554 yes
Sn Au Cu2 110.86(2) 2_545 . 4_554 yes
Sn Au Cu 61.67(3) 2_545 . 4_555 yes
Sn Au Cu 116.49(3) 2_545 . 6_455 yes
Au Au Sn 75.90(2) 6_456 . 2_545 yes
Sn Au Sn 75.90(2) 2_545 . 6_456 yes
Sn Au Cu2 75.90(2) 2_545 . 6_456 yes
Sn Au Cu 129.08(3) 2_545 . 7_555 yes
Au Au Sn 110.86(2) 9_555 . 2_545 yes
Sn Au Sn 110.86(2) 2_545 . 9_555 yes
Sn Au Cu2 110.86(2) 2_545 . 9_555 yes
Cu Au Cu2 59.78(3) 2_545 . 2_545 yes
Cu Au Cu 52.80(4) 2_545 . 3_555 yes
Au Au Cu 61.09(3) 4_554 . 2_545 yes
Sn Au Cu 61.09(3) 4_554 . 2_545 yes
Cu Au Cu2 61.09(3) 2_545 . 4_554 yes
Cu Au Cu 100.85(4) 2_545 . 4_555 yes
Cu Au Cu 98.33(4) 2_545 . 6_455 yes
Au Au Cu 135.29(4) 6_456 . 2_545 yes
Sn Au Cu 135.29(4) 6_456 . 2_545 yes
Cu Au Cu2 135.29(4) 2_545 . 6_456 yes
Cu Au Cu 151.59(4) 2_545 . 7_555 yes
Au Au Cu 61.09(3) 9_555 . 2_545 yes
Sn Au Cu 61.09(3) 9_555 . 2_545 yes
Cu Au Cu2 61.09(3) 2_545 . 9_555 yes
Cu Au Cu2 59.13(3) 3_555 . 2_545 yes
Au Au Cu2 110.86(2) 4_554 . 2_545 yes
Sn Au Cu2 110.86(2) 4_554 . 2_545 yes
Cu2 Au Cu2 110.86(2) 2_545 . 4_554 yes
Cu Au Cu2 61.67(3) 4_555 . 2_545 yes
Cu Au Cu2 116.49(3) 6_455 . 2_545 yes
Au Au Cu2 75.90(2) 6_456 . 2_545 yes
Sn Au Cu2 75.90(2) 6_456 . 2_545 yes
Cu2 Au Cu2 75.90(2) 2_545 . 6_456 yes
Cu Au Cu2 129.08(3) 7_555 . 2_545 yes
Au Au Cu2 110.86(2) 9_555 . 2_545 yes
Sn Au Cu2 110.86(2) 9_555 . 2_545 yes
Cu2 Au Cu2 110.86(2) 2_545 . 9_555 yes
Au Au Cu 58.01(3) 4_554 . 3_555 yes
Sn Au Cu 58.01(3) 4_554 . 3_555 yes
Cu Au Cu2 58.01(3) 3_555 . 4_554 yes
Cu Au Cu 53.27(4) 3_555 . 4_555 yes
Cu Au Cu 150.19(5) 3_555 . 6_455 yes
Au Au Cu 109.85(4) 6_456 . 3_555 yes
Sn Au Cu 109.85(4) 6_456 . 3_555 yes
Cu Au Cu2 109.85(4) 3_555 . 6_456 yes
Cu Au Cu 154.90(4) 3_555 . 7_555 yes
Au Au Cu 58.01(3) 9_555 . 3_555 yes
Sn Au Cu 58.01(3) 9_555 . 3_555 yes
Cu Au Cu2 58.01(3) 3_555 . 9_555 yes
Au Au Cu 99.17(3) 4_554 . 4_555 yes
Au Au Cu 104.22(4) 4_554 . 6_455 yes
Au Au Au 151.80(2) 4_554 . 6_456 yes
Au Au Sn 151.80(2) 4_554 . 6_456 yes
Au Au Cu2 151.80(2) 4_554 . 6_456 yes
Au Au Cu 120.04(4) 4_554 . 7_555 yes
Sn Au Cu 99.17(3) 4_554 . 4_555 yes
Sn Au Cu 104.22(4) 4_554 . 6_455 yes
Au Au Sn 151.80(2) 6_456 . 4_554 yes
Sn Au Sn 151.80(2) 4_554 . 6_456 yes
Sn Au Cu2 151.80(2) 4_554 . 6_456 yes
Sn Au Cu 120.04(4) 4_554 . 7_555 yes
Cu Au Cu2 99.17(3) 4_555 . 4_554 yes
Cu Au Cu2 104.22(4) 6_455 . 4_554 yes
Au Au Cu2 151.80(2) 6_456 . 4_554 yes
Sn Au Cu2 151.80(2) 6_456 . 4_554 yes
Cu2 Au Cu2 151.80(2) 4_554 . 6_456 yes
Cu Au Cu2 120.04(4) 7_555 . 4_554 yes
Cu Au Cu 154.90(4) 4_555 . 6_455 yes
Au Au Cu 58.83(3) 6_456 . 4_555 yes
Sn Au Cu 58.83(3) 6_456 . 4_555 yes
Cu Au Cu2 58.83(3) 4_555 . 6_456 yes
Cu Au Cu 106.60(5) 4_555 . 7_555 yes
Au Au Cu 99.17(3) 9_555 . 4_555 yes
Sn Au Cu 99.17(3) 9_555 . 4_555 yes
Cu Au Cu2 99.17(3) 4_555 . 9_555 yes
Au Au Cu 96.09(3) 6_456 . 6_455 yes
Sn Au Cu 96.09(3) 6_456 . 6_455 yes
Cu Au Cu2 96.09(3) 6_455 . 6_456 yes
Cu Au Cu 53.27(4) 6_455 . 7_555 yes
Au Au Cu 104.22(4) 9_555 . 6_455 yes
Sn Au Cu 104.22(4) 9_555 . 6_455 yes
Cu Au Cu2 104.22(4) 6_455 . 9_555 yes
Au Au Cu 58.83(3) 6_456 . 7_555 yes
Au Au Au 151.80(2) 6_456 . 9_555 yes
Au Au Sn 151.80(2) 6_456 . 9_555 yes
Au Au Cu2 151.80(2) 6_456 . 9_555 yes
Sn Au Cu 58.83(3) 6_456 . 7_555 yes
Au Au Sn 151.80(2) 9_555 . 6_456 yes
Sn Au Sn 151.80(2) 6_456 . 9_555 yes
Sn Au Cu2 151.80(2) 6_456 . 9_555 yes
Cu Au Cu2 58.83(3) 7_555 . 6_456 yes
Au Au Cu2 151.80(2) 9_555 . 6_456 yes
Sn Au Cu2 151.80(2) 9_555 . 6_456 yes
Cu2 Au Cu2 151.80(2) 6_456 . 9_555 yes
Au Au Cu 120.04(4) 9_555 . 7_555 yes
Sn Au Cu 120.04(4) 9_555 . 7_555 yes
Cu Au Cu2 120.04(4) 7_555 . 9_555 yes
Au Sn Cu 105.70(4) 2_545 . . yes
Sn Sn Cu 105.70(4) 2_545 . . yes
Cu Sn Cu 53.38(4) . . 2_545 yes
Cu Sn Cu2 105.70(4) . . 2_545 yes
Cu Sn Cu 98.33(4) . . 3_555 yes
Au Sn Cu 59.78(3) 4_554 . . yes
Sn Sn Cu 59.78(3) 4_554 . . yes
Cu Sn Cu2 59.78(3) . . 4_554 yes
Cu Sn Cu 151.59(4) . . 4_555 yes
Cu Sn Cu 52.80(4) . . 6_455 yes
Au Sn Cu 146.81(3) 6_456 . . yes
Sn Sn Cu 146.81(3) 6_456 . . yes
Cu Sn Cu2 146.81(3) . . 6_456 yes
Cu Sn Cu 100.85(4) . . 7_555 yes
Au Sn Cu 59.78(3) 9_555 . . yes
Sn Sn Cu 59.78(3) 9_555 . . yes
Cu Sn Cu2 59.78(3) . . 9_555 yes
Au Sn Cu 59.78(3) 2_545 . 2_545 yes
Au Sn Cu 59.13(3) 2_545 . 3_555 yes
Au Sn Au 110.86(2) 2_545 . 4_554 yes
Au Sn Sn 110.86(2) 2_545 . 4_554 yes
Au Sn Cu2 110.86(2) 2_545 . 4_554 yes
Au Sn Cu 61.67(3) 2_545 . 4_555 yes
Au Sn Cu 116.49(3) 2_545 . 6_455 yes
Au Sn Au 75.90(2) 2_545 . 6_456 yes
Au Sn Sn 75.90(2) 2_545 . 6_456 yes
Au Sn Cu2 75.90(2) 2_545 . 6_456 yes
Au Sn Cu 129.08(3) 2_545 . 7_555 yes
Au Sn Au 110.86(2) 2_545 . 9_555 yes
Au Sn Sn 110.86(2) 2_545 . 9_555 yes
Au Sn Cu2 110.86(2) 2_545 . 9_555 yes
Sn Sn Cu 59.78(3) 2_545 . 2_545 yes
Sn Sn Cu 59.13(3) 2_545 . 3_555 yes
Au Sn Sn 110.86(2) 4_554 . 2_545 yes
Sn Sn Sn 110.86(2) 2_545 . 4_554 yes
Sn Sn Cu2 110.86(2) 2_545 . 4_554 yes
Sn Sn Cu 61.67(3) 2_545 . 4_555 yes
Sn Sn Cu 116.49(3) 2_545 . 6_455 yes
Au Sn Sn 75.90(2) 6_456 . 2_545 yes
Sn Sn Sn 75.90(2) 2_545 . 6_456 yes
Sn Sn Cu2 75.90(2) 2_545 . 6_456 yes
Sn Sn Cu 129.08(3) 2_545 . 7_555 yes
Au Sn Sn 110.86(2) 9_555 . 2_545 yes
Sn Sn Sn 110.86(2) 2_545 . 9_555 yes
Sn Sn Cu2 110.86(2) 2_545 . 9_555 yes
Cu Sn Cu2 59.78(3) 2_545 . 2_545 yes
Cu Sn Cu 52.80(4) 2_545 . 3_555 yes
Au Sn Cu 61.09(3) 4_554 . 2_545 yes
Sn Sn Cu 61.09(3) 4_554 . 2_545 yes
Cu Sn Cu2 61.09(3) 2_545 . 4_554 yes
Cu Sn Cu 100.85(4) 2_545 . 4_555 yes
Cu Sn Cu 98.33(4) 2_545 . 6_455 yes
Au Sn Cu 135.29(4) 6_456 . 2_545 yes
Sn Sn Cu 135.29(4) 6_456 . 2_545 yes
Cu Sn Cu2 135.29(4) 2_545 . 6_456 yes
Cu Sn Cu 151.59(4) 2_545 . 7_555 yes
Au Sn Cu 61.09(3) 9_555 . 2_545 yes
Sn Sn Cu 61.09(3) 9_555 . 2_545 yes
Cu Sn Cu2 61.09(3) 2_545 . 9_555 yes
Cu Sn Cu2 59.13(3) 3_555 . 2_545 yes
Au Sn Cu2 110.86(2) 4_554 . 2_545 yes
Sn Sn Cu2 110.86(2) 4_554 . 2_545 yes
Cu2 Sn Cu2 110.86(2) 2_545 . 4_554 yes
Cu Sn Cu2 61.67(3) 4_555 . 2_545 yes
Cu Sn Cu2 116.49(3) 6_455 . 2_545 yes
Au Sn Cu2 75.90(2) 6_456 . 2_545 yes
Sn Sn Cu2 75.90(2) 6_456 . 2_545 yes
Cu2 Sn Cu2 75.90(2) 2_545 . 6_456 yes
Cu Sn Cu2 129.08(3) 7_555 . 2_545 yes
Au Sn Cu2 110.86(2) 9_555 . 2_545 yes
Sn Sn Cu2 110.86(2) 9_555 . 2_545 yes
Cu2 Sn Cu2 110.86(2) 2_545 . 9_555 yes
Au Sn Cu 58.01(3) 4_554 . 3_555 yes
Sn Sn Cu 58.01(3) 4_554 . 3_555 yes
Cu Sn Cu2 58.01(3) 3_555 . 4_554 yes
Cu Sn Cu 53.27(4) 3_555 . 4_555 yes
Cu Sn Cu 150.19(5) 3_555 . 6_455 yes
Au Sn Cu 109.85(4) 6_456 . 3_555 yes
Sn Sn Cu 109.85(4) 6_456 . 3_555 yes
Cu Sn Cu2 109.85(4) 3_555 . 6_456 yes
Cu Sn Cu 154.90(4) 3_555 . 7_555 yes
Au Sn Cu 58.01(3) 9_555 . 3_555 yes
Sn Sn Cu 58.01(3) 9_555 . 3_555 yes
Cu Sn Cu2 58.01(3) 3_555 . 9_555 yes
Au Sn Cu 99.17(3) 4_554 . 4_555 yes
Au Sn Cu 104.22(4) 4_554 . 6_455 yes
Au Sn Au 151.80(2) 4_554 . 6_456 yes
Au Sn Sn 151.80(2) 4_554 . 6_456 yes
Au Sn Cu2 151.80(2) 4_554 . 6_456 yes
Au Sn Cu 120.04(4) 4_554 . 7_555 yes
Sn Sn Cu 99.17(3) 4_554 . 4_555 yes
Sn Sn Cu 104.22(4) 4_554 . 6_455 yes
Au Sn Sn 151.80(2) 6_456 . 4_554 yes
Sn Sn Sn 151.80(2) 4_554 . 6_456 yes
Sn Sn Cu2 151.80(2) 4_554 . 6_456 yes
Sn Sn Cu 120.04(4) 4_554 . 7_555 yes
Cu Sn Cu2 99.17(3) 4_555 . 4_554 yes
Cu Sn Cu2 104.22(4) 6_455 . 4_554 yes
Au Sn Cu2 151.80(2) 6_456 . 4_554 yes
Sn Sn Cu2 151.80(2) 6_456 . 4_554 yes
Cu2 Sn Cu2 151.80(2) 4_554 . 6_456 yes
Cu Sn Cu2 120.04(4) 7_555 . 4_554 yes
Cu Sn Cu 154.90(4) 4_555 . 6_455 yes
Au Sn Cu 58.83(3) 6_456 . 4_555 yes
Sn Sn Cu 58.83(3) 6_456 . 4_555 yes
Cu Sn Cu2 58.83(3) 4_555 . 6_456 yes
Cu Sn Cu 106.60(5) 4_555 . 7_555 yes
Au Sn Cu 99.17(3) 9_555 . 4_555 yes
Sn Sn Cu 99.17(3) 9_555 . 4_555 yes
Cu Sn Cu2 99.17(3) 4_555 . 9_555 yes
Au Sn Cu 96.09(3) 6_456 . 6_455 yes
Sn Sn Cu 96.09(3) 6_456 . 6_455 yes
Cu Sn Cu2 96.09(3) 6_455 . 6_456 yes
Cu Sn Cu 53.27(4) 6_455 . 7_555 yes
Au Sn Cu 104.22(4) 9_555 . 6_455 yes
Sn Sn Cu 104.22(4) 9_555 . 6_455 yes
Cu Sn Cu2 104.22(4) 6_455 . 9_555 yes
Au Sn Cu 58.83(3) 6_456 . 7_555 yes
Au Sn Au 151.80(2) 6_456 . 9_555 yes
Au Sn Sn 151.80(2) 6_456 . 9_555 yes
Au Sn Cu2 151.80(2) 6_456 . 9_555 yes
Sn Sn Cu 58.83(3) 6_456 . 7_555 yes
Au Sn Sn 151.80(2) 9_555 . 6_456 yes
Sn Sn Sn 151.80(2) 6_456 . 9_555 yes
Sn Sn Cu2 151.80(2) 6_456 . 9_555 yes
Cu Sn Cu2 58.83(3) 7_555 . 6_456 yes
Au Sn Cu2 151.80(2) 9_555 . 6_456 yes
Sn Sn Cu2 151.80(2) 9_555 . 6_456 yes
Cu2 Sn Cu2 151.80(2) 6_456 . 9_555 yes
Au Sn Cu 120.04(4) 9_555 . 7_555 yes
Sn Sn Cu 120.04(4) 9_555 . 7_555 yes
Cu Sn Cu2 120.04(4) 7_555 . 9_555 yes
Au Cu Au 169.96(6) . . 2_544 yes
Au Cu Sn 169.96(6) . . 2_544 yes
Au Cu Au 110.34(5) . . 3_554 yes
Au Cu Sn 110.34(5) . . 3_554 yes
Au Cu Au 60.45(3) . . 4_554 yes
Au Cu Sn 60.45(3) . . 4_554 yes
Au Cu Au 112.41(5) . . 6_455 yes
Au Cu Sn 112.41(5) . . 6_455 yes
Au Cu Au 113.49(5) . . 7_545 yes
Au Cu Sn 113.49(5) . . 7_545 yes
Au Cu Au 60.45(3) . . 9_555 yes
Au Cu Sn 60.45(3) . . 9_555 yes
Au Cu Au 169.96(6) . . 11_554 yes
Au Cu Sn 169.96(6) . . 11_554 yes
Au Cu Sn 169.96(6) 2_544 . . yes
Sn Cu Sn 169.96(6) . . 2_544 yes
Au Cu Sn 110.34(5) 3_554 . . yes
Sn Cu Sn 110.34(5) . . 3_554 yes
Au Cu Sn 60.45(3) 4_554 . . yes
Sn Cu Sn 60.45(3) . . 4_554 yes
Au Cu Sn 112.41(5) 6_455 . . yes
Sn Cu Sn 112.41(5) . . 6_455 yes
Au Cu Sn 113.49(5) 7_545 . . yes
Sn Cu Sn 113.49(5) . . 7_545 yes
Au Cu Sn 60.45(3) 9_555 . . yes
Sn Cu Sn 60.45(3) . . 9_555 yes
Au Cu Sn 169.96(6) 11_554 . . yes
Sn Cu Sn 169.96(6) . . 11_554 yes
Au Cu Au 60.33(3) 2_544 . 3_554 yes
Au Cu Sn 60.33(3) 2_544 . 3_554 yes
Au Cu Au 113.49(5) 2_544 . 4_554 yes
Au Cu Sn 113.49(5) 2_544 . 4_554 yes
Au Cu Au 76.83(4) 2_544 . 6_455 yes
Au Cu Sn 76.83(4) 2_544 . 6_455 yes
Au Cu Au 62.33(3) 2_544 . 7_545 yes
Au Cu Sn 62.33(3) 2_544 . 7_545 yes
Au Cu Au 113.49(5) 2_544 . 9_555 yes
Au Cu Sn 113.49(5) 2_544 . 9_555 yes
Au Cu Au 169.96(6) 2_544 . 10_545 yes
Au Cu Sn 169.96(6) 2_544 . 10_545 yes
Au Cu Sn 60.33(3) 3_554 . 2_544 yes
Sn Cu Sn 60.33(3) 2_544 . 3_554 yes
Au Cu Sn 113.49(5) 4_554 . 2_544 yes
Sn Cu Sn 113.49(5) 2_544 . 4_554 yes
Au Cu Sn 76.83(4) 6_455 . 2_544 yes
Sn Cu Sn 76.83(4) 2_544 . 6_455 yes
Au Cu Sn 62.33(3) 7_545 . 2_544 yes
Sn Cu Sn 62.33(3) 2_544 . 7_545 yes
Au Cu Sn 113.49(5) 9_555 . 2_544 yes
Sn Cu Sn 113.49(5) 2_544 . 9_555 yes
Au Cu Sn 169.96(6) 10_545 . 2_544 yes
Sn Cu Sn 169.96(6) 2_544 . 10_545 yes
Au Cu Au 59.78(3) 3_554 . 4_554 yes
Au Cu Sn 59.78(3) 3_554 . 4_554 yes
Au Cu Au 119.16(5) 3_554 . 6_455 yes
Au Cu Sn 119.16(5) 3_554 . 6_455 yes
Au Cu Au 76.83(4) 3_554 . 7_545 yes
Au Cu Sn 76.83(4) 3_554 . 7_545 yes
Au Cu Au 59.78(3) 3_554 . 9_555 yes
Au Cu Sn 59.78(3) 3_554 . 9_555 yes
Au Cu Au 110.34(5) 3_554 . 10_545 yes
Au Cu Sn 110.34(5) 3_554 . 10_545 yes
Au Cu Au 60.33(3) 3_554 . 11_554 yes
Au Cu Sn 60.33(3) 3_554 . 11_554 yes
Au Cu Sn 59.78(3) 4_554 . 3_554 yes
Sn Cu Sn 59.78(3) 3_554 . 4_554 yes
Au Cu Sn 119.16(5) 6_455 . 3_554 yes
Sn Cu Sn 119.16(5) 3_554 . 6_455 yes
Au Cu Sn 76.83(4) 7_545 . 3_554 yes
Sn Cu Sn 76.83(4) 3_554 . 7_545 yes
Au Cu Sn 59.78(3) 9_555 . 3_554 yes
Sn Cu Sn 59.78(3) 3_554 . 9_555 yes
Au Cu Sn 110.34(5) 10_545 . 3_554 yes
Sn Cu Sn 110.34(5) 3_554 . 10_545 yes
Au Cu Sn 60.33(3) 11_554 . 3_554 yes
Sn Cu Sn 60.33(3) 3_554 . 11_554 yes
Au Cu Au 110.34(5) 4_554 . 6_455 yes
Au Cu Sn 110.34(5) 4_554 . 6_455 yes
Au Cu Au 125.03(5) 4_554 . 7_545 yes
Au Cu Sn 125.03(5) 4_554 . 7_545 yes
Au Cu Au 60.45(3) 4_554 . 10_545 yes
Au Cu Sn 60.45(3) 4_554 . 10_545 yes
Au Cu Au 113.49(5) 4_554 . 11_554 yes
Au Cu Sn 113.49(5) 4_554 . 11_554 yes
Au Cu Sn 110.34(5) 6_455 . 4_554 yes
Sn Cu Sn 110.34(5) 4_554 . 6_455 yes
Au Cu Sn 125.03(5) 7_545 . 4_554 yes
Sn Cu Sn 125.03(5) 4_554 . 7_545 yes
Au Cu Sn 60.45(3) 10_545 . 4_554 yes
Sn Cu Sn 60.45(3) 4_554 . 10_545 yes
Au Cu Sn 113.49(5) 11_554 . 4_554 yes
Sn Cu Sn 113.49(5) 4_554 . 11_554 yes
Au Cu Au 120.04(5) 6_455 . 7_545 yes
Au Cu Sn 120.04(5) 6_455 . 7_545 yes
Au Cu Au 110.34(5) 6_455 . 9_555 yes
Au Cu Sn 110.34(5) 6_455 . 9_555 yes
Au Cu Au 112.41(5) 6_455 . 10_545 yes
Au Cu Sn 112.41(5) 6_455 . 10_545 yes
Au Cu Au 76.83(4) 6_455 . 11_554 yes
Au Cu Sn 76.83(4) 6_455 . 11_554 yes
Au Cu Sn 120.04(5) 7_545 . 6_455 yes
Sn Cu Sn 120.04(5) 6_455 . 7_545 yes
Au Cu Sn 110.34(5) 9_555 . 6_455 yes
Sn Cu Sn 110.34(5) 6_455 . 9_555 yes
Au Cu Sn 112.41(5) 10_545 . 6_455 yes
Sn Cu Sn 112.41(5) 6_455 . 10_545 yes
Au Cu Sn 76.83(4) 11_554 . 6_455 yes
Sn Cu Sn 76.83(4) 6_455 . 11_554 yes
Au Cu Au 125.03(5) 7_545 . 9_555 yes
Au Cu Sn 125.03(5) 7_545 . 9_555 yes
Au Cu Au 113.49(5) 7_545 . 10_545 yes
Au Cu Sn 113.49(5) 7_545 . 10_545 yes
Au Cu Au 62.33(3) 7_545 . 11_554 yes
Au Cu Sn 62.33(3) 7_545 . 11_554 yes
Au Cu Sn 125.03(5) 9_555 . 7_545 yes
Sn Cu Sn 125.03(5) 7_545 . 9_555 yes
Au Cu Sn 113.49(5) 10_545 . 7_545 yes
Sn Cu Sn 113.49(5) 7_545 . 10_545 yes
Au Cu Sn 62.33(3) 11_554 . 7_545 yes
Sn Cu Sn 62.33(3) 7_545 . 11_554 yes
Au Cu Au 60.45(3) 9_555 . 10_545 yes
Au Cu Sn 60.45(3) 9_555 . 10_545 yes
Au Cu Au 113.49(5) 9_555 . 11_554 yes
Au Cu Sn 113.49(5) 9_555 . 11_554 yes
Au Cu Sn 60.45(3) 10_545 . 9_555 yes
Sn Cu Sn 60.45(3) 9_555 . 10_545 yes
Au Cu Sn 113.49(5) 11_554 . 9_555 yes
Sn Cu Sn 113.49(5) 9_555 . 11_554 yes
Au Cu Au 169.96(6) 10_545 . 11_554 yes
Au Cu Sn 169.96(6) 10_545 . 11_554 yes
Au Cu Sn 169.96(6) 11_554 . 10_545 yes
Sn Cu Sn 169.96(6) 10_545 . 11_554 yes
Au Cu2 Au 110.86(2) 2_545 . 4_554 yes
Au Cu2 Sn 110.86(2) 2_545 . 4_554 yes
Au Cu2 Au 75.90(2) 2_545 . 6_456 yes
Au Cu2 Sn 75.90(2) 2_545 . 6_456 yes
Au Cu2 Au 110.86(2) 2_545 . 9_555 yes
Au Cu2 Sn 110.86(2) 2_545 . 9_555 yes
Au Cu2 Sn 110.86(2) 4_554 . 2_545 yes
Sn Cu2 Sn 110.86(2) 2_545 . 4_554 yes
Au Cu2 Sn 75.90(2) 6_456 . 2_545 yes
Sn Cu2 Sn 75.90(2) 2_545 . 6_456 yes
Au Cu2 Sn 110.86(2) 9_555 . 2_545 yes
Sn Cu2 Sn 110.86(2) 2_545 . 9_555 yes
Au Cu2 Au 151.80(2) 4_554 . 6_456 yes
Au Cu2 Sn 151.80(2) 4_554 . 6_456 yes
Au Cu2 Au 110.86(2) 4_554 . 11_555 yes
Au Cu2 Sn 151.80(2) 6_456 . 4_554 yes
Sn Cu2 Sn 151.80(2) 4_554 . 6_456 yes
Au Cu2 Sn 110.86(2) 11_555 . 4_554 yes
Au Cu2 Au 151.80(2) 6_456 . 9_555 yes
Au Cu2 Sn 151.80(2) 6_456 . 9_555 yes
Au Cu2 Au 75.90(2) 6_456 . 11_555 yes
Au Cu2 Sn 151.80(2) 9_555 . 6_456 yes
Sn Cu2 Sn 151.80(2) 6_456 . 9_555 yes
Au Cu2 Sn 75.90(2) 11_555 . 6_456 yes
Au Cu2 Au 110.86(2) 9_555 . 11_555 yes
Au Cu2 Sn 110.86(2) 11_555 . 9_555 yes

loop_
_geom_bond_atom_site_label_1
_geom_bond_atom_site_label_2
_geom_bond_distance
_geom_bond_site_symmetry_1
_geom_bond_site_symmetry_2
_geom_bond_publ_flag
Au Cu 2.7723(17) . . yes
Au Au 2.7911(11) . 2_545 yes
Au Sn 2.7911(11) . 2_545 yes
Au Cu 2.7723(17) . 2_545 yes
Au Cu2 2.7911(11) . 2_545 yes
Au Cu 2.8274(16) . 3_555 yes
Au Au 2.7911(11) . 4_554 yes
Au Sn 2.7911(11) . 4_554 yes
Au Cu2 2.7911(11) . 4_554 yes
Au Cu 2.7243(17) . 4_555 yes
Au Cu 2.8274(16) . 6_455 yes
Au Au 2.8198(12) . 6_456 yes
Au Sn 2.8198(12) . 6_456 yes
Au Cu2 2.8198(12) . 6_456 yes
Au Cu 2.7243(17) . 7_555 yes
Au Au 2.7911(11) . 9_555 yes
Au Sn 2.7911(11) . 9_555 yes
Au Cu2 2.7911(11) . 9_555 yes
Sn Cu 2.7723(17) . . yes
Sn Sn 2.7911(11) . 2_545 yes
Sn Cu 2.7723(17) . 2_545 yes
Sn Cu2 2.7911(11) . 2_545 yes
Sn Cu 2.8274(16) . 3_555 yes
Sn Sn 2.7911(11) . 4_554 yes
Sn Cu2 2.7911(11) . 4_554 yes
Sn Cu 2.7243(17) . 4_555 yes
Sn Cu 2.8274(16) . 6_455 yes
Sn Sn 2.8198(12) . 6_456 yes
Sn Cu2 2.8198(12) . 6_456 yes
Sn Cu 2.7243(17) . 7_555 yes
Sn Sn 2.7911(11) . 9_555 yes
Sn Cu2 2.7911(11) . 9_555 yes
